data_4315407
loop_
_publ_author_name
'Lindsay J. Hounjet'
'Matthias Bierenstiel'
'Michael J. Ferguson'
'Robert McDonald'
'Martin Cowie'

_publ_section_title
;
 Coordinatively Diverse ortho-Phosphinoaniline Complexes of Ruthenium and
 Isolation of a Putative Intermediate in Ketone Transfer Hydrogenation
 Catalysis
;
_journal_name_full 'Inorganic Chemistry'
_journal_page_first 4288
_journal_page_last 4300
_journal_paper_doi 10.1021/ic100165t
_journal_volume 49
_journal_year 2010
_chemical_formula_moiety 'C39 H34 N4 O10 P2 Ru3, 0.5(C5 H12), 0.5(C H2 Cl2)'
_chemical_formula_sum 'C42 H41 Cl N4 O10 P2 Ru3'
_chemical_formula_weight 1162.39
_chemical_name_systematic
; 
 ? 
;
_space_group_IT_number 14
_symmetry_cell_setting monoclinic
_symmetry_space_group_name_Hall '-P 2yn'
_symmetry_space_group_name_H-M 'P 1 21/n 1'
_atom_sites_solution_hydrogens geom
_atom_sites_solution_primary direct
_atom_sites_solution_secondary difmap
_audit_creation_method SHELXL-97
_cell_angle_alpha 90.00
_cell_angle_beta 94.7770(3)
_cell_angle_gamma 90.00
_cell_formula_units_Z 4
_cell_length_a 17.7363(5)
_cell_length_b 12.7680(3)
_cell_length_c 21.6124(6)
_cell_measurement_reflns_used 9955
_cell_measurement_temperature 173(2)
_cell_measurement_theta_max 27.47
_cell_measurement_theta_min 2.47
_cell_volume 4877.3(2)
_computing_cell_refinement 'Bruker SAINT'
_computing_data_collection 'Bruker APEX2'
_computing_data_reduction 'Bruker SAINT'
_computing_molecular_graphics 'Bruker SHELXTL'
_computing_publication_material 'Bruker SHELXTL'
_computing_structure_refinement 'SHELXL-97 (Sheldrick, 2008)'
_computing_structure_solution 'SHELXS-97 (Sheldrick, 2008)'
_diffrn_ambient_temperature 173(2)
_diffrn_measured_fraction_theta_full 0.998
_diffrn_measured_fraction_theta_max 0.998
_diffrn_measurement_device_type 'Bruker APEX-II CCD'
_diffrn_measurement_method '\w scans'
_diffrn_radiation_monochromator graphite
_diffrn_radiation_source 'fine-focus sealed tube'
_diffrn_radiation_type MoK\a
_diffrn_radiation_wavelength 0.71073
_diffrn_reflns_av_R_equivalents 0.0214
_diffrn_reflns_av_sigmaI/netI 0.0173
_diffrn_reflns_limit_h_max 22
_diffrn_reflns_limit_h_min -23
_diffrn_reflns_limit_k_max 16
_diffrn_reflns_limit_k_min -16
_diffrn_reflns_limit_l_max 28
_diffrn_reflns_limit_l_min -28
_diffrn_reflns_number 42128
_diffrn_reflns_theta_full 27.48
_diffrn_reflns_theta_max 27.48
_diffrn_reflns_theta_min 1.85
_exptl_absorpt_coefficient_mu 1.093
_exptl_absorpt_correction_T_max 0.8818
_exptl_absorpt_correction_T_min 0.6846
_exptl_absorpt_correction_type integration
_exptl_absorpt_process_details 'SADABS (Sheldrick, 2008)'
_exptl_crystal_colour orange
_exptl_crystal_density_diffrn 1.583
_exptl_crystal_density_method 'not measured'
_exptl_crystal_description block
_exptl_crystal_F_000 2320
_exptl_crystal_size_max 0.38
_exptl_crystal_size_mid 0.16
_exptl_crystal_size_min 0.12
_refine_diff_density_max 1.186
_refine_diff_density_min -0.931
_refine_diff_density_rms 0.083
_refine_ls_extinction_method none
_refine_ls_goodness_of_fit_ref 1.051
_refine_ls_hydrogen_treatment constr
_refine_ls_matrix_type full
_refine_ls_number_parameters 579
_refine_ls_number_reflns 11166
_refine_ls_number_restraints 20
_refine_ls_restrained_S_all 1.057
_refine_ls_R_factor_all 0.0342
_refine_ls_R_factor_gt 0.0279
_refine_ls_shift/su_max 0.002
_refine_ls_shift/su_mean 0.000
_refine_ls_structure_factor_coef Fsqd
_refine_ls_weighting_details 'calc w=1/[\s^2^(Fo^2^)+(0.0459P)^2^+5.1261P] where P=(Fo^2^+2Fc^2^)/3'
_refine_ls_weighting_scheme calc
_refine_ls_wR_factor_gt 0.0815
_refine_ls_wR_factor_ref 0.0860
_reflns_number_gt 9664
_reflns_number_total 11166
_reflns_threshold_expression I>2\s(I)
_cod_data_source_file ic100165t_si_001_8.cif
_cod_data_source_block 7.0.5C5H12.0.5CH2Cl2
_cod_depositor_comments
;
The following automatic conversions were performed:

'_symmetry_cell_setting' value 'Monoclinic' changed to 'monoclinic'
according to the built-in table from CIF Core dictionary named
'cif_core.dic' version 2.4.1 from 2010-06-29.

Automatic conversion script
Id: cif_fix_values 1646 2011-03-28 12:23:43Z adriana 
;
_cod_original_sg_symbol_H-M 'P 21/n'
_cod_database_code 4315407

loop_
_symmetry_equiv_pos_as_xyz
'x, y, z'
'-x+1/2, y+1/2, -z+1/2'
'-x, -y, -z'
'x-1/2, -y-1/2, z-1/2'

loop_
_atom_site_label
_atom_site_type_symbol
_atom_site_fract_x
_atom_site_fract_y
_atom_site_fract_z
_atom_site_U_iso_or_equiv
_atom_site_adp_type
_atom_site_occupancy
_atom_site_symmetry_multiplicity
_atom_site_calc_flag
_atom_site_refinement_flags
_atom_site_disorder_assembly
_atom_site_disorder_group
Ru1 Ru 0.193573(11) 0.394399(15) 0.104731(9) 0.02483(6) Uani 1 1 d . . .
Ru2 Ru 0.352046(12) 0.405951(15) 0.093147(9) 0.02570(6) Uani 1 1 d . . .
Ru3 Ru 0.274385(13) 0.580605(17) 0.140677(10) 0.03205(6) Uani 1 1 d . . .
P1 P 0.18655(4) 0.22896(5) 0.05892(3) 0.02388(13) Uani 1 1 d . . .
P2 P 0.36527(4) 0.22447(5) 0.07697(3) 0.02356(12) Uani 1 1 d . . .
O1 O 0.24036(14) 0.28015(19) 0.22636(10) 0.0501(6) Uani 1 1 d . . .
O2 O 0.03117(12) 0.4303(2) 0.13360(11) 0.0497(6) Uani 1 1 d . . .
O3 O 0.14876(13) 0.49541(17) -0.02192(10) 0.0434(5) Uani 1 1 d . . .
O4 O 0.30676(13) 0.44806(19) -0.04457(10) 0.0466(5) Uani 1 1 d . . .
O5 O 0.50304(14) 0.5092(2) 0.07557(14) 0.0646(7) Uani 1 1 d . . .
O6 O 0.40802(13) 0.36754(19) 0.22954(10) 0.0462(5) Uani 1 1 d . . .
O7 O 0.27487(14) 0.50120(19) 0.27512(10) 0.0497(5) Uani 1 1 d . . .
O8 O 0.27269(19) 0.66255(19) 0.00689(12) 0.0660(8) Uani 1 1 d . . .
O9 O 0.40347(16) 0.7273(2) 0.18424(14) 0.0684(8) Uani 1 1 d . . .
O10 O 0.13960(15) 0.7190(2) 0.16442(12) 0.0676(8) Uani 1 1 d . . .
N1 N 0.14253(15) 0.00259(19) 0.00774(12) 0.0426(6) Uani 1 1 d . . .
H1N H 0.1750 0.0458 -0.0074 0.051 Uiso 1 1 calc R . .
N2 N 0.03823(14) 0.2866(2) -0.01153(12) 0.0405(6) Uani 1 1 d . . .
H2N H 0.0450 0.2669 0.0276 0.049 Uiso 1 1 calc R . .
N3 N 0.38361(14) -0.00476(18) 0.02998(12) 0.0362(5) Uani 1 1 d . . .
H3N H 0.3727 0.0141 0.0674 0.043 Uiso 1 1 calc R . .
N4 N 0.53558(14) 0.2526(2) 0.11081(12) 0.0420(6) Uani 1 1 d . . .
H4N H 0.5094 0.2737 0.0767 0.050 Uiso 1 1 calc R . .
C1 C 0.22643(16) 0.3272(2) 0.18217(12) 0.0335(6) Uani 1 1 d . . .
C2 C 0.09292(17) 0.4181(2) 0.12415(13) 0.0336(6) Uani 1 1 d . . .
C3 C 0.16913(16) 0.4613(2) 0.02540(13) 0.0319(6) Uani 1 1 d . . .
C4 C 0.31937(16) 0.4330(2) 0.00727(13) 0.0342(6) Uani 1 1 d . . .
C5 C 0.44680(18) 0.4691(2) 0.08284(14) 0.0401(6) Uani 1 1 d . . .
C6 C 0.38278(16) 0.3835(2) 0.18058(13) 0.0326(6) Uani 1 1 d . . .
C7 C 0.27495(17) 0.5234(2) 0.22414(14) 0.0381(6) Uani 1 1 d . . .
C8 C 0.2735(2) 0.6251(2) 0.05493(15) 0.0465(8) Uani 1 1 d . . .
C9 C 0.35650(19) 0.6723(3) 0.16663(15) 0.0440(7) Uani 1 1 d . . .
C10 C 0.18914(19) 0.6666(3) 0.15594(14) 0.0436(7) Uani 1 1 d . . .
C11 C 0.11924(14) 0.1330(2) 0.08665(12) 0.0290(5) Uani 1 1 d . . .
C12 C 0.10638(15) 0.0333(2) 0.05872(14) 0.0347(6) Uani 1 1 d . . .
C13 C 0.05729(18) -0.0361(2) 0.08659(16) 0.0454(7) Uani 1 1 d . . .
H13 H 0.0471 -0.1029 0.0684 0.054 Uiso 1 1 calc R . .
C14 C 0.02398(19) -0.0091(3) 0.13931(17) 0.0501(8) Uani 1 1 d . . .
H14 H -0.0079 -0.0581 0.1575 0.060 Uiso 1 1 calc R . .
C15 C 0.03592(19) 0.0877(3) 0.16636(16) 0.0463(7) Uani 1 1 d . . .
H15 H 0.0121 0.1062 0.2026 0.056 Uiso 1 1 calc R . .
C16 C 0.08317(16) 0.1575(2) 0.13988(13) 0.0358(6) Uani 1 1 d . . .
H16 H 0.0915 0.2244 0.1584 0.043 Uiso 1 1 calc R . .
C17 C 0.1290(2) -0.0983(3) -0.0218(2) 0.0587(10) Uani 1 1 d . . .
H17A H 0.1548 -0.1010 -0.0602 0.070 Uiso 1 1 calc R . .
H17B H 0.0745 -0.1081 -0.0316 0.070 Uiso 1 1 calc R . .
H17C H 0.1486 -0.1539 0.0063 0.070 Uiso 1 1 calc R . .
C20 C 0.27404(13) 0.15467(19) 0.07688(12) 0.0262(5) Uani 1 1 d . . .
H20A H 0.2747 0.0966 0.0466 0.031 Uiso 1 1 calc R . .
H20B H 0.2715 0.1227 0.1184 0.031 Uiso 1 1 calc R . .
C21 C 0.16631(15) 0.2304(2) -0.02491(11) 0.0289(5) Uani 1 1 d . . .
C22 C 0.09366(16) 0.2630(2) -0.04995(13) 0.0347(6) Uani 1 1 d . . .
C23 C 0.0799(2) 0.2701(3) -0.11457(15) 0.0487(8) Uani 1 1 d . . .
H23 H 0.0319 0.2930 -0.1322 0.058 Uiso 1 1 calc R . .
C24 C 0.1356(2) 0.2441(3) -0.15273(15) 0.0580(9) Uani 1 1 d . . .
H24 H 0.1251 0.2487 -0.1965 0.070 Uiso 1 1 calc R . .
C25 C 0.2063(2) 0.2114(3) -0.12862(15) 0.0525(8) Uani 1 1 d . . .
H25 H 0.2441 0.1935 -0.1554 0.063 Uiso 1 1 calc R . .
C26 C 0.22130(17) 0.2049(2) -0.06462(13) 0.0377(6) Uani 1 1 d . . .
H26 H 0.2699 0.1828 -0.0477 0.045 Uiso 1 1 calc R . .
C27 C -0.0305(2) 0.3418(3) -0.03137(19) 0.0581(9) Uani 1 1 d . . .
H27A H -0.0610 0.3510 0.0041 0.070 Uiso 1 1 calc R . .
H27B H -0.0594 0.3014 -0.0638 0.070 Uiso 1 1 calc R . .
H27C H -0.0180 0.4106 -0.0478 0.070 Uiso 1 1 calc R . .
C31 C 0.40393(14) 0.1793(2) 0.00589(11) 0.0281(5) Uani 1 1 d . . .
C32 C 0.40420(15) 0.0715(2) -0.01093(13) 0.0317(5) Uani 1 1 d . . .
C33 C 0.42252(18) 0.0451(3) -0.07081(14) 0.0426(7) Uani 1 1 d . . .
H33 H 0.4201 -0.0260 -0.0837 0.051 Uiso 1 1 calc R . .
C34 C 0.4441(2) 0.1210(3) -0.11125(15) 0.0496(8) Uani 1 1 d . . .
H34 H 0.4560 0.1013 -0.1517 0.060 Uiso 1 1 calc R . .
C35 C 0.44861(19) 0.2251(3) -0.09400(14) 0.0451(7) Uani 1 1 d . . .
H35 H 0.4654 0.2765 -0.1215 0.054 Uiso 1 1 calc R . .
C36 C 0.42820(16) 0.2531(2) -0.03566(12) 0.0335(6) Uani 1 1 d . . .
H36 H 0.4309 0.3247 -0.0237 0.040 Uiso 1 1 calc R . .
C37 C 0.3794(2) -0.1146(2) 0.01323(18) 0.0500(8) Uani 1 1 d . . .
H37A H 0.3667 -0.1559 0.0491 0.060 Uiso 1 1 calc R . .
H37B H 0.4284 -0.1376 0.0003 0.060 Uiso 1 1 calc R . .
H37C H 0.3403 -0.1246 -0.0210 0.060 Uiso 1 1 calc R . .
C41 C 0.42456(14) 0.1581(2) 0.13884(11) 0.0284(5) Uani 1 1 d . . .
C42 C 0.50243(15) 0.1842(2) 0.14909(12) 0.0331(6) Uani 1 1 d . . .
C43 C 0.54516(17) 0.1364(3) 0.19912(14) 0.0426(7) Uani 1 1 d . . .
H43 H 0.5974 0.1529 0.2064 0.051 Uiso 1 1 calc R . .
C44 C 0.5139(2) 0.0670(3) 0.23746(15) 0.0497(8) Uani 1 1 d . . .
H44 H 0.5441 0.0377 0.2715 0.060 Uiso 1 1 calc R . .
C45 C 0.4383(2) 0.0387(3) 0.22735(15) 0.0492(8) Uani 1 1 d . . .
H45 H 0.4169 -0.0112 0.2533 0.059 Uiso 1 1 calc R . .
C46 C 0.39477(17) 0.0849(2) 0.17850(13) 0.0376(6) Uani 1 1 d . . .
H46 H 0.3429 0.0663 0.1717 0.045 Uiso 1 1 calc R . .
C47 C 0.61214(19) 0.2919(3) 0.1241(2) 0.0622(10) Uani 1 1 d . . .
H47A H 0.6233 0.3435 0.0925 0.075 Uiso 1 1 calc R . .
H47B H 0.6481 0.2336 0.1236 0.075 Uiso 1 1 calc R . .
H47C H 0.6167 0.3251 0.1651 0.075 Uiso 1 1 calc R . .
C1S C 0.6644(13) -0.1938(13) 0.3673(8) 0.078(2) Uiso 0.25 1 d PD A 1
H1SA H 0.6481 -0.1880 0.4094 0.093 Uiso 0.25 1 calc PR A 1
H1SB H 0.7129 -0.2308 0.3687 0.093 Uiso 0.25 1 calc PR A 1
H1SC H 0.6263 -0.2327 0.3411 0.093 Uiso 0.25 1 calc PR A 1
C2S C 0.6734(12) -0.0849(11) 0.3405(7) 0.078(2) Uiso 0.25 1 d PD A 1
H2SA H 0.7120 -0.0459 0.3670 0.093 Uiso 0.25 1 calc PR A 1
H2SB H 0.6249 -0.0466 0.3408 0.093 Uiso 0.25 1 calc PR A 1
C3S C 0.6970(14) -0.0891(14) 0.2741(6) 0.078(2) Uiso 0.25 1 d PD A 1
H3SA H 0.6519 -0.0888 0.2439 0.093 Uiso 0.25 1 calc PR A 1
H3SB H 0.7264 -0.1536 0.2677 0.093 Uiso 0.25 1 calc PR A 1
C4S C 0.7457(10) 0.0082(13) 0.2652(6) 0.078(2) Uiso 0.25 1 d PD A 1
H4SA H 0.7236 0.0685 0.2862 0.093 Uiso 0.25 1 calc PR A 1
H4SB H 0.7971 -0.0040 0.2856 0.093 Uiso 0.25 1 calc PR A 1
C5S C 0.7524(11) 0.0363(14) 0.1970(7) 0.078(2) Uiso 0.25 1 d PD A 1
H5SA H 0.7840 0.0989 0.1946 0.093 Uiso 0.25 1 calc PR A 1
H5SB H 0.7019 0.0502 0.1767 0.093 Uiso 0.25 1 calc PR A 1
H5SC H 0.7755 -0.0222 0.1762 0.093 Uiso 0.25 1 calc PR A 1
C6S C 0.836(2) 0.3692(17) 0.1622(13) 0.138(5) Uiso 0.25 1 d PD B 2
H6SA H 0.8181 0.4000 0.1222 0.166 Uiso 0.25 1 calc PR B 2
H6SB H 0.8919 0.3726 0.1671 0.166 Uiso 0.25 1 calc PR B 2
H6SC H 0.8157 0.4084 0.1959 0.166 Uiso 0.25 1 calc PR B 2
C7S C 0.8111(18) 0.2552(17) 0.1645(11) 0.138(5) Uiso 0.25 1 d PD B 2
H7SA H 0.7552 0.2515 0.1616 0.166 Uiso 0.25 1 calc PR B 2
H7SB H 0.8292 0.2162 0.1290 0.166 Uiso 0.25 1 calc PR B 2
C8S C 0.8436(17) 0.2065(16) 0.2254(10) 0.138(5) Uiso 0.25 1 d PD B 2
H8SA H 0.8202 0.2395 0.2606 0.166 Uiso 0.25 1 calc PR B 2
H8SB H 0.8989 0.2189 0.2309 0.166 Uiso 0.25 1 calc PR B 2
C9S C 0.8277(19) 0.0887(14) 0.2245(9) 0.138(5) Uiso 0.25 1 d PD B 2
H9SA H 0.7807 0.0736 0.1979 0.166 Uiso 0.25 1 calc PR B 2
H9SB H 0.8700 0.0505 0.2076 0.166 Uiso 0.25 1 calc PR B 2
C10S C 0.8189(19) 0.054(2) 0.2912(11) 0.138(5) Uiso 0.25 1 d PD B 2
H10A H 0.8084 -0.0212 0.2919 0.166 Uiso 0.25 1 calc PR B 2
H10B H 0.7770 0.0925 0.3075 0.166 Uiso 0.25 1 calc PR B 2
H10C H 0.8658 0.0688 0.3170 0.166 Uiso 0.25 1 calc PR B 2
Cl1S Cl 0.8980(4) 0.0270(7) 0.2778(4) 0.1313(17) Uiso 0.25 1 d PD C 3
Cl2S Cl 0.7467(4) 0.0647(7) 0.2365(4) 0.1313(17) Uiso 0.25 1 d PD C 3
C11S C 0.8304(7) 0.1314(8) 0.2682(14) 0.1313(17) Uiso 0.25 1 d PD C 3
H11A H 0.8467 0.1853 0.2391 0.158 Uiso 0.25 1 calc PR C 3
H11B H 0.8223 0.1648 0.3084 0.158 Uiso 0.25 1 calc PR C 3
Cl3S Cl 0.6280(6) -0.2025(9) 0.3546(5) 0.166(3) Uiso 0.25 1 d PD D 4
Cl4S Cl 0.7114(8) -0.0673(10) 0.2802(5) 0.166(3) Uiso 0.25 1 d PD D 4
C12S C 0.7010(18) -0.105(3) 0.3591(6) 0.166(3) Uiso 0.25 1 d PD D 4
H12A H 0.7489 -0.1341 0.3786 0.200 Uiso 0.25 1 calc PR D 4
H12B H 0.6862 -0.0441 0.3837 0.200 Uiso 0.25 1 calc PR D 4

loop_
_atom_site_aniso_label
_atom_site_aniso_U_11
_atom_site_aniso_U_22
_atom_site_aniso_U_33
_atom_site_aniso_U_23
_atom_site_aniso_U_13
_atom_site_aniso_U_12
Ru1 0.02824(11) 0.02175(10) 0.02466(10) -0.00195(7) 0.00311(8) 0.00150(7)
Ru2 0.02944(11) 0.02133(10) 0.02696(11) -0.00251(7) 0.00607(8) -0.00183(7)
Ru3 0.03875(13) 0.02421(11) 0.03391(12) -0.00889(8) 0.00739(9) -0.00166(8)
P1 0.0251(3) 0.0216(3) 0.0247(3) 0.0000(2) 0.0006(2) 0.0014(2)
P2 0.0249(3) 0.0225(3) 0.0236(3) -0.0016(2) 0.0044(2) 0.0005(2)
O1 0.0556(14) 0.0569(14) 0.0361(11) 0.0156(10) -0.0061(10) -0.0158(11)
O2 0.0339(12) 0.0656(15) 0.0505(13) -0.0084(11) 0.0093(10) 0.0077(10)
O3 0.0535(13) 0.0379(11) 0.0383(11) 0.0094(9) 0.0015(9) 0.0102(10)
O4 0.0562(14) 0.0519(13) 0.0324(11) 0.0052(9) 0.0081(9) 0.0115(11)
O5 0.0483(14) 0.0624(17) 0.0843(19) 0.0074(14) 0.0121(13) -0.0247(13)
O6 0.0539(13) 0.0511(13) 0.0330(11) -0.0058(10) -0.0008(10) 0.0065(11)
O7 0.0591(14) 0.0540(14) 0.0374(12) -0.0066(10) 0.0117(10) 0.0048(11)
O8 0.116(2) 0.0365(13) 0.0469(14) 0.0009(11) 0.0136(14) -0.0147(14)
O9 0.0602(16) 0.0729(19) 0.0732(18) -0.0149(15) 0.0110(14) -0.0318(15)
O10 0.0600(16) 0.0804(19) 0.0595(16) -0.0245(14) -0.0118(12) 0.0321(15)
N1 0.0458(14) 0.0287(12) 0.0540(15) -0.0102(11) 0.0074(12) -0.0074(10)
N2 0.0366(13) 0.0395(13) 0.0435(13) -0.0002(11) -0.0075(10) 0.0103(11)
N3 0.0396(13) 0.0260(11) 0.0436(13) -0.0071(10) 0.0073(10) 0.0040(10)
N4 0.0291(12) 0.0513(15) 0.0452(14) -0.0020(12) 0.0011(10) -0.0070(11)
C1 0.0353(14) 0.0343(14) 0.0308(13) -0.0017(11) 0.0023(11) -0.0065(11)
C2 0.0392(15) 0.0321(14) 0.0293(13) -0.0048(10) 0.0022(11) 0.0015(11)
C3 0.0358(14) 0.0240(12) 0.0365(14) -0.0011(10) 0.0069(11) 0.0042(10)
C4 0.0377(15) 0.0300(13) 0.0361(15) 0.0001(11) 0.0099(11) 0.0034(11)
C5 0.0422(16) 0.0351(15) 0.0436(16) -0.0004(12) 0.0076(13) -0.0069(13)
C6 0.0342(14) 0.0300(13) 0.0344(14) -0.0070(11) 0.0070(11) 0.0004(11)
C7 0.0375(15) 0.0352(15) 0.0429(17) -0.0105(12) 0.0101(12) 0.0018(12)
C8 0.070(2) 0.0280(14) 0.0428(17) -0.0091(13) 0.0092(15) -0.0085(14)
C9 0.0454(17) 0.0423(17) 0.0457(17) -0.0076(13) 0.0122(14) -0.0064(14)
C10 0.0476(18) 0.0444(17) 0.0373(15) -0.0147(13) -0.0046(13) 0.0049(14)
C11 0.0258(12) 0.0261(12) 0.0343(13) 0.0033(10) -0.0016(10) 0.0001(10)
C12 0.0307(13) 0.0284(13) 0.0438(15) 0.0030(11) -0.0038(11) -0.0015(11)
C13 0.0449(17) 0.0302(15) 0.060(2) 0.0037(14) -0.0011(14) -0.0088(13)
C14 0.0479(18) 0.0438(18) 0.059(2) 0.0109(15) 0.0069(15) -0.0146(15)
C15 0.0422(17) 0.0517(19) 0.0461(18) 0.0051(14) 0.0106(14) -0.0093(14)
C16 0.0344(14) 0.0363(15) 0.0369(14) 0.0029(11) 0.0033(11) -0.0039(12)
C17 0.071(3) 0.0358(17) 0.070(2) -0.0182(16) 0.009(2) -0.0065(16)
C20 0.0248(12) 0.0229(11) 0.0309(12) 0.0022(9) 0.0019(9) 0.0013(9)
C21 0.0347(13) 0.0249(12) 0.0262(12) -0.0005(9) -0.0024(10) -0.0001(10)
C22 0.0405(15) 0.0254(13) 0.0363(14) 0.0019(11) -0.0083(11) -0.0001(11)
C23 0.056(2) 0.0479(18) 0.0383(16) 0.0061(14) -0.0168(14) 0.0008(15)
C24 0.072(2) 0.071(2) 0.0285(15) 0.0070(15) -0.0094(15) -0.003(2)
C25 0.059(2) 0.067(2) 0.0315(15) -0.0001(15) 0.0064(14) 0.0002(18)
C26 0.0413(15) 0.0404(15) 0.0310(14) -0.0012(11) 0.0009(11) -0.0005(12)
C27 0.0445(19) 0.049(2) 0.077(2) 0.0070(18) -0.0147(17) 0.0163(16)
C31 0.0271(12) 0.0317(13) 0.0260(12) -0.0044(10) 0.0044(9) 0.0029(10)
C32 0.0290(13) 0.0311(13) 0.0349(14) -0.0079(11) 0.0025(10) 0.0049(10)
C33 0.0453(17) 0.0429(17) 0.0399(16) -0.0145(13) 0.0064(13) 0.0050(13)
C34 0.0534(19) 0.064(2) 0.0324(15) -0.0110(14) 0.0121(14) 0.0111(17)
C35 0.0500(18) 0.0535(19) 0.0342(15) 0.0027(13) 0.0175(13) 0.0078(15)
C36 0.0346(14) 0.0347(14) 0.0323(13) -0.0009(11) 0.0094(11) 0.0040(11)
C37 0.056(2) 0.0277(15) 0.066(2) -0.0087(14) 0.0028(17) 0.0024(14)
C41 0.0292(12) 0.0305(13) 0.0254(12) -0.0032(10) 0.0010(10) 0.0043(10)
C42 0.0303(13) 0.0373(14) 0.0314(13) -0.0122(11) 0.0007(10) 0.0040(11)
C43 0.0332(15) 0.0564(19) 0.0364(15) -0.0148(14) -0.0078(12) 0.0099(13)
C44 0.0529(19) 0.061(2) 0.0329(15) -0.0009(14) -0.0099(14) 0.0163(16)
C45 0.0530(19) 0.058(2) 0.0357(16) 0.0130(14) -0.0015(14) 0.0084(16)
C46 0.0351(15) 0.0444(16) 0.0331(14) 0.0062(12) 0.0022(11) 0.0028(12)
C47 0.0365(18) 0.076(3) 0.074(3) -0.007(2) -0.0002(17) -0.0173(17)

loop_
_atom_type_symbol
_atom_type_description
_atom_type_scat_dispersion_real
_atom_type_scat_dispersion_imag
_atom_type_scat_source
C C 0.0033 0.0016 'International Tables Vol C Tables 4.2.6.8 and 6.1.1.4'
H H 0.0000 0.0000 'International Tables Vol C Tables 4.2.6.8 and 6.1.1.4'
N N 0.0061 0.0033 'International Tables Vol C Tables 4.2.6.8 and 6.1.1.4'
O O 0.0106 0.0060 'International Tables Vol C Tables 4.2.6.8 and 6.1.1.4'
P P 0.1023 0.0942 'International Tables Vol C Tables 4.2.6.8 and 6.1.1.4'
Cl Cl 0.1484 0.1585 'International Tables Vol C Tables 4.2.6.8 and 6.1.1.4'
Ru Ru -1.2594 0.8363 'International Tables Vol C Tables 4.2.6.8 and 6.1.1.4'

loop_
_geom_angle_atom_site_label_1
_geom_angle_atom_site_label_2
_geom_angle_atom_site_label_3
_geom_angle
_geom_angle_site_symmetry_1
_geom_angle_site_symmetry_3
_geom_angle_publ_flag
C2 Ru1 C1 95.80(12) . . ?
C2 Ru1 C3 88.86(12) . . ?
C1 Ru1 C3 175.31(12) . . ?
C2 Ru1 P1 102.77(8) . . ?
C1 Ru1 P1 88.12(8) . . ?
C3 Ru1 P1 91.35(8) . . ?
C2 Ru1 Ru2 165.50(8) . . ?
C1 Ru1 Ru2 82.53(8) . . ?
C3 Ru1 Ru2 92.83(8) . . ?
P1 Ru1 Ru2 91.596(17) . . ?
C2 Ru1 Ru3 105.58(8) . . ?
C1 Ru1 Ru3 91.47(8) . . ?
C3 Ru1 Ru3 86.77(8) . . ?
P1 Ru1 Ru3 151.545(18) . . ?
Ru2 Ru1 Ru3 60.194(7) . . ?
C5 Ru2 C4 90.51(13) . . ?
C5 Ru2 C6 89.86(12) . . ?
C4 Ru2 C6 177.76(11) . . ?
C5 Ru2 P2 107.51(10) . . ?
C4 Ru2 P2 93.39(8) . . ?
C6 Ru2 P2 88.60(8) . . ?
C5 Ru2 Ru1 157.65(10) . . ?
C4 Ru2 Ru1 82.77(8) . . ?
C6 Ru2 Ru1 96.08(8) . . ?
P2 Ru2 Ru1 94.203(17) . . ?
C5 Ru2 Ru3 99.73(9) . . ?
C4 Ru2 Ru3 95.21(8) . . ?
C6 Ru2 Ru3 82.55(8) . . ?
P2 Ru2 Ru3 151.318(18) . . ?
Ru1 Ru2 Ru3 59.973(7) . . ?
C9 Ru3 C10 101.00(14) . . ?
C9 Ru3 C8 92.63(14) . . ?
C10 Ru3 C8 93.05(14) . . ?
C9 Ru3 C7 90.75(13) . . ?
C10 Ru3 C7 89.93(13) . . ?
C8 Ru3 C7 174.99(12) . . ?
C9 Ru3 Ru1 160.43(10) . . ?
C10 Ru3 Ru1 97.95(10) . . ?
C8 Ru3 Ru1 91.16(9) . . ?
C7 Ru3 Ru1 84.43(9) . . ?
C9 Ru3 Ru2 101.81(10) . . ?
C10 Ru3 Ru2 156.73(9) . . ?
C8 Ru3 Ru2 81.40(10) . . ?
C7 Ru3 Ru2 94.29(8) . . ?
Ru1 Ru3 Ru2 59.833(7) . . ?
C21 P1 C20 108.04(12) . . ?
C21 P1 C11 104.53(12) . . ?
C20 P1 C11 98.44(11) . . ?
C21 P1 Ru1 114.42(8) . . ?
C20 P1 Ru1 111.38(8) . . ?
C11 P1 Ru1 118.48(9) . . ?
C31 P2 C41 103.55(11) . . ?
C31 P2 C20 103.71(12) . . ?
C41 P2 C20 103.08(12) . . ?
C31 P2 Ru2 118.92(9) . . ?
C41 P2 Ru2 113.79(8) . . ?
C20 P2 Ru2 112.11(8) . . ?
C12 N1 C17 122.3(3) . . ?
C22 N2 C27 123.9(3) . . ?
C32 N3 C37 122.1(3) . . ?
C42 N4 C47 122.8(3) . . ?
O1 C1 Ru1 173.1(2) . . ?
O2 C2 Ru1 177.1(3) . . ?
O3 C3 Ru1 173.7(3) . . ?
O4 C4 Ru2 173.8(3) . . ?
O5 C5 Ru2 178.1(3) . . ?
O6 C6 Ru2 172.7(2) . . ?
O7 C7 Ru3 172.3(3) . . ?
O8 C8 Ru3 172.3(3) . . ?
O9 C9 Ru3 177.0(3) . . ?
O10 C10 Ru3 178.6(4) . . ?
C16 C11 C12 118.9(2) . . ?
C16 C11 P1 118.1(2) . . ?
C12 C11 P1 122.9(2) . . ?
N1 C12 C13 120.5(3) . . ?
N1 C12 C11 121.8(2) . . ?
C13 C12 C11 117.7(3) . . ?
C14 C13 C12 121.4(3) . . ?
C13 C14 C15 121.1(3) . . ?
C14 C15 C16 118.7(3) . . ?
C15 C16 C11 122.2(3) . . ?
P1 C20 P2 118.47(13) . . ?
C26 C21 C22 119.7(2) . . ?
C26 C21 P1 121.5(2) . . ?
C22 C21 P1 118.8(2) . . ?
N2 C22 C23 121.0(3) . . ?
N2 C22 C21 120.5(2) . . ?
C23 C22 C21 118.5(3) . . ?
C24 C23 C22 120.5(3) . . ?
C23 C24 C25 121.3(3) . . ?
C24 C25 C26 119.1(3) . . ?
C25 C26 C21 121.0(3) . . ?
C36 C31 C32 118.7(2) . . ?
C36 C31 P2 119.1(2) . . ?
C32 C31 P2 121.9(2) . . ?
N3 C32 C33 120.9(3) . . ?
N3 C32 C31 120.7(2) . . ?
C33 C32 C31 118.3(3) . . ?
C34 C33 C32 120.9(3) . . ?
C33 C34 C35 121.2(3) . . ?
C34 C35 C36 118.7(3) . . ?
C35 C36 C31 122.0(3) . . ?
C46 C41 C42 118.2(2) . . ?
C46 C41 P2 122.0(2) . . ?
C42 C41 P2 119.7(2) . . ?
N4 C42 C43 120.7(3) . . ?
N4 C42 C41 121.1(2) . . ?
C43 C42 C41 118.2(3) . . ?
C44 C43 C42 121.9(3) . . ?
C43 C44 C45 120.7(3) . . ?
C46 C45 C44 118.6(3) . . ?
C45 C46 C41 122.3(3) . . ?
C1S C2S C3S 111.8(7) . . ?
C2S C3S C4S 106.8(6) . . ?
C5S C4S C3S 113.5(7) . . ?
C8S C7S C6S 109.0(7) . . ?
C7S C8S C9S 109.5(7) . . ?
C10S C9S C8S 107.8(7) . . ?
Cl1S C11S Cl2S 102.4(5) . . ?
Cl3S C12S Cl4S 105.4(5) . . ?

loop_
_geom_bond_atom_site_label_1
_geom_bond_atom_site_label_2
_geom_bond_distance
_geom_bond_site_symmetry_2
_geom_bond_publ_flag
Ru1 C2 1.892(3) . ?
Ru1 C1 1.927(3) . ?
Ru1 C3 1.932(3) . ?
Ru1 P1 2.3317(6) . ?
Ru1 Ru2 2.8464(3) . ?
Ru1 Ru3 2.8504(3) . ?
Ru2 C5 1.894(3) . ?
Ru2 C4 1.929(3) . ?
Ru2 C6 1.944(3) . ?
Ru2 P2 2.3580(6) . ?
Ru2 Ru3 2.8567(3) . ?
Ru3 C9 1.916(3) . ?
Ru3 C10 1.919(3) . ?
Ru3 C8 1.937(3) . ?
Ru3 C7 1.946(3) . ?
P1 C21 1.817(3) . ?
P1 C20 1.833(2) . ?
P1 C11 1.845(3) . ?
P2 C31 1.827(2) . ?
P2 C41 1.838(3) . ?
P2 C20 1.847(2) . ?
O1 C1 1.138(3) . ?
O2 C2 1.141(4) . ?
O3 C3 1.142(3) . ?
O4 C4 1.140(3) . ?
O5 C5 1.144(4) . ?
O6 C6 1.133(3) . ?
O7 C7 1.137(4) . ?
O8 C8 1.142(4) . ?
O9 C9 1.131(4) . ?
O10 C10 1.132(4) . ?
N1 C12 1.377(4) . ?
N1 C17 1.449(4) . ?
N2 C22 1.372(4) . ?
N2 C27 1.443(4) . ?
N3 C32 1.385(4) . ?
N3 C37 1.449(4) . ?
N4 C42 1.369(4) . ?
N4 C47 1.454(4) . ?
C11 C16 1.397(4) . ?
C11 C12 1.419(4) . ?
C12 C13 1.411(4) . ?
C13 C14 1.371(5) . ?
C14 C15 1.377(5) . ?
C15 C16 1.379(4) . ?
C21 C26 1.390(4) . ?
C21 C22 1.418(4) . ?
C22 C23 1.401(4) . ?
C23 C24 1.378(5) . ?
C24 C25 1.382(5) . ?
C25 C26 1.389(4) . ?
C31 C36 1.394(4) . ?
C31 C32 1.424(4) . ?
C32 C33 1.402(4) . ?
C33 C34 1.380(5) . ?
C34 C35 1.381(5) . ?
C35 C36 1.387(4) . ?
C41 C46 1.401(4) . ?
C41 C42 1.420(4) . ?
C42 C43 1.407(4) . ?
C43 C44 1.362(5) . ?
C44 C45 1.388(5) . ?
C45 C46 1.387(4) . ?
C1S C2S 1.520(4) . ?
C2S C3S 1.529(4) . ?
C3S C4S 1.534(4) . ?
C4S C5S 1.532(4) . ?
C6S C7S 1.526(4) . ?
C7S C8S 1.524(4) . ?
C8S C9S 1.530(4) . ?
C9S C10S 1.528(4) . ?
Cl1S C11S 1.793(4) . ?
Cl2S C11S 1.797(4) . ?
Cl3S C12S 1.793(4) . ?
Cl4S C12S 1.795(4) . ?

loop_
_geom_torsion_atom_site_label_1
_geom_torsion_atom_site_label_2
_geom_torsion_atom_site_label_3
_geom_torsion_atom_site_label_4
_geom_torsion
_geom_torsion_site_symmetry_1
_geom_torsion_site_symmetry_2
_geom_torsion_site_symmetry_3
_geom_torsion_site_symmetry_4
_geom_torsion_publ_flag
C2 Ru1 Ru2 C5 -38.6(4) . . . . ?
C1 Ru1 Ru2 C5 -122.9(3) . . . . ?
C3 Ru1 Ru2 C5 57.8(3) . . . . ?
P1 Ru1 Ru2 C5 149.2(2) . . . . ?
Ru3 Ru1 Ru2 C5 -26.9(2) . . . . ?
C2 Ru1 Ru2 C4 -112.0(4) . . . . ?
C1 Ru1 Ru2 C4 163.66(12) . . . . ?
C3 Ru1 Ru2 C4 -15.67(11) . . . . ?
P1 Ru1 Ru2 C4 75.76(8) . . . . ?
Ru3 Ru1 Ru2 C4 -100.32(8) . . . . ?
C2 Ru1 Ru2 C6 66.0(4) . . . . ?
C1 Ru1 Ru2 C6 -18.26(12) . . . . ?
C3 Ru1 Ru2 C6 162.41(11) . . . . ?
P1 Ru1 Ru2 C6 -106.16(8) . . . . ?
Ru3 Ru1 Ru2 C6 77.75(8) . . . . ?
C2 Ru1 Ru2 P2 155.1(3) . . . . ?
C1 Ru1 Ru2 P2 70.77(8) . . . . ?
C3 Ru1 Ru2 P2 -108.55(8) . . . . ?
P1 Ru1 Ru2 P2 -17.12(2) . . . . ?
Ru3 Ru1 Ru2 P2 166.794(18) . . . . ?
C2 Ru1 Ru2 Ru3 -11.7(3) . . . . ?
C1 Ru1 Ru2 Ru3 -96.02(8) . . . . ?
C3 Ru1 Ru2 Ru3 84.65(8) . . . . ?
P1 Ru1 Ru2 Ru3 176.083(18) . . . . ?
C2 Ru1 Ru3 C9 155.1(3) . . . . ?
C1 Ru1 Ru3 C9 58.7(3) . . . . ?
C3 Ru1 Ru3 C9 -117.0(3) . . . . ?
P1 Ru1 Ru3 C9 -30.1(3) . . . . ?
Ru2 Ru1 Ru3 C9 -21.8(3) . . . . ?
C2 Ru1 Ru3 C10 -10.43(13) . . . . ?
C1 Ru1 Ru3 C10 -106.87(13) . . . . ?
C3 Ru1 Ru3 C10 77.48(12) . . . . ?
P1 Ru1 Ru3 C10 164.36(10) . . . . ?
Ru2 Ru1 Ru3 C10 172.60(10) . . . . ?
C2 Ru1 Ru3 C8 -103.67(14) . . . . ?
C1 Ru1 Ru3 C8 159.89(14) . . . . ?
C3 Ru1 Ru3 C8 -15.76(13) . . . . ?
P1 Ru1 Ru3 C8 71.12(12) . . . . ?
Ru2 Ru1 Ru3 C8 79.36(11) . . . . ?
C2 Ru1 Ru3 C7 78.72(12) . . . . ?
C1 Ru1 Ru3 C7 -17.72(12) . . . . ?
C3 Ru1 Ru3 C7 166.63(11) . . . . ?
P1 Ru1 Ru3 C7 -106.49(9) . . . . ?
Ru2 Ru1 Ru3 C7 -98.25(8) . . . . ?
C2 Ru1 Ru3 Ru2 176.97(9) . . . . ?
C1 Ru1 Ru3 Ru2 80.53(8) . . . . ?
C3 Ru1 Ru3 Ru2 -95.12(8) . . . . ?
P1 Ru1 Ru3 Ru2 -8.24(4) . . . . ?
C5 Ru2 Ru3 C9 -17.36(14) . . . . ?
C4 Ru2 Ru3 C9 -108.78(13) . . . . ?
C6 Ru2 Ru3 C9 71.22(13) . . . . ?
P2 Ru2 Ru3 C9 144.34(11) . . . . ?
Ru1 Ru2 Ru3 C9 172.68(10) . . . . ?
C5 Ru2 Ru3 C10 151.1(3) . . . . ?
C4 Ru2 Ru3 C10 59.7(3) . . . . ?
C6 Ru2 Ru3 C10 -120.3(3) . . . . ?
P2 Ru2 Ru3 C10 -47.2(3) . . . . ?
Ru1 Ru2 Ru3 C10 -18.8(3) . . . . ?
C5 Ru2 Ru3 C8 73.55(14) . . . . ?
C4 Ru2 Ru3 C8 -17.87(14) . . . . ?
C6 Ru2 Ru3 C8 162.12(13) . . . . ?
P2 Ru2 Ru3 C8 -124.75(11) . . . . ?
Ru1 Ru2 Ru3 C8 -96.41(11) . . . . ?
C5 Ru2 Ru3 C7 -109.02(13) . . . . ?
C4 Ru2 Ru3 C7 159.56(12) . . . . ?
C6 Ru2 Ru3 C7 -20.45(12) . . . . ?
P2 Ru2 Ru3 C7 52.68(10) . . . . ?
Ru1 Ru2 Ru3 C7 81.02(9) . . . . ?
C5 Ru2 Ru3 Ru1 169.96(10) . . . . ?
C4 Ru2 Ru3 Ru1 78.54(9) . . . . ?
C6 Ru2 Ru3 Ru1 -101.47(8) . . . . ?
P2 Ru2 Ru3 Ru1 -28.34(4) . . . . ?
C2 Ru1 P1 C21 91.07(13) . . . . ?
C1 Ru1 P1 C21 -173.40(13) . . . . ?
C3 Ru1 P1 C21 1.93(13) . . . . ?
Ru2 Ru1 P1 C21 -90.93(10) . . . . ?
Ru3 Ru1 P1 C21 -83.78(10) . . . . ?
C2 Ru1 P1 C20 -146.04(12) . . . . ?
C1 Ru1 P1 C20 -50.51(12) . . . . ?
C3 Ru1 P1 C20 124.83(12) . . . . ?
Ru2 Ru1 P1 C20 31.96(9) . . . . ?
Ru3 Ru1 P1 C20 39.11(10) . . . . ?
C2 Ru1 P1 C11 -32.98(13) . . . . ?
C1 Ru1 P1 C11 62.55(12) . . . . ?
C3 Ru1 P1 C11 -122.11(12) . . . . ?
Ru2 Ru1 P1 C11 145.02(9) . . . . ?
Ru3 Ru1 P1 C11 152.17(9) . . . . ?
C5 Ru2 P2 C31 -52.44(14) . . . . ?
C4 Ru2 P2 C31 39.17(13) . . . . ?
C6 Ru2 P2 C31 -141.85(12) . . . . ?
Ru1 Ru2 P2 C31 122.16(9) . . . . ?
Ru3 Ru2 P2 C31 146.50(9) . . . . ?
C5 Ru2 P2 C41 69.97(13) . . . . ?
C4 Ru2 P2 C41 161.58(12) . . . . ?
C6 Ru2 P2 C41 -19.44(12) . . . . ?
Ru1 Ru2 P2 C41 -115.43(9) . . . . ?
Ru3 Ru2 P2 C41 -91.09(10) . . . . ?
C5 Ru2 P2 C20 -173.54(13) . . . . ?
C4 Ru2 P2 C20 -81.93(12) . . . . ?
C6 Ru2 P2 C20 97.05(12) . . . . ?
Ru1 Ru2 P2 C20 1.06(9) . . . . ?
Ru3 Ru2 P2 C20 25.39(10) . . . . ?
C2 Ru1 C1 O1 61(2) . . . . ?
C3 Ru1 C1 O1 -126(2) . . . . ?
P1 Ru1 C1 O1 -42(2) . . . . ?
Ru2 Ru1 C1 O1 -134(2) . . . . ?
Ru3 Ru1 C1 O1 166(2) . . . . ?
C1 Ru1 C2 O2 -126(5) . . . . ?
C3 Ru1 C2 O2 54(6) . . . . ?
P1 Ru1 C2 O2 -37(6) . . . . ?
Ru2 Ru1 C2 O2 151(5) . . . . ?
Ru3 Ru1 C2 O2 141(5) . . . . ?
C2 Ru1 C3 O3 -46(2) . . . . ?
C1 Ru1 C3 O3 140(2) . . . . ?
P1 Ru1 C3 O3 57(2) . . . . ?
Ru2 Ru1 C3 O3 149(2) . . . . ?
Ru3 Ru1 C3 O3 -151(2) . . . . ?
C5 Ru2 C4 O4 31(2) . . . . ?
C6 Ru2 C4 O4 131(3) . . . . ?
P2 Ru2 C4 O4 -77(2) . . . . ?
Ru1 Ru2 C4 O4 -170(2) . . . . ?
Ru3 Ru2 C4 O4 131(2) . . . . ?
C4 Ru2 C5 O5 37(10) . . . . ?
C6 Ru2 C5 O5 -141(10) . . . . ?
P2 Ru2 C5 O5 131(10) . . . . ?
Ru1 Ru2 C5 O5 -35(10) . . . . ?
Ru3 Ru2 C5 O5 -58(10) . . . . ?
C5 Ru2 C6 O6 -41(2) . . . . ?
C4 Ru2 C6 O6 -140(3) . . . . ?
P2 Ru2 C6 O6 67(2) . . . . ?
Ru1 Ru2 C6 O6 161(2) . . . . ?
Ru3 Ru2 C6 O6 -140(2) . . . . ?
C9 Ru3 C7 O7 52(2) . . . . ?
C10 Ru3 C7 O7 -49(2) . . . . ?
C8 Ru3 C7 O7 -175.6(18) . . . . ?
Ru1 Ru3 C7 O7 -147(2) . . . . ?
Ru2 Ru3 C7 O7 154(2) . . . . ?
C9 Ru3 C8 O8 -52(3) . . . . ?
C10 Ru3 C8 O8 50(3) . . . . ?
C7 Ru3 C8 O8 175.9(19) . . . . ?
Ru1 Ru3 C8 O8 148(3) . . . . ?
Ru2 Ru3 C8 O8 -153(3) . . . . ?
C10 Ru3 C9 O9 47(7) . . . . ?
C8 Ru3 C9 O9 141(7) . . . . ?
C7 Ru3 C9 O9 -43(7) . . . . ?
Ru1 Ru3 C9 O9 -118(6) . . . . ?
Ru2 Ru3 C9 O9 -137(7) . . . . ?
C9 Ru3 C10 O10 43(12) . . . . ?
C8 Ru3 C10 O10 -50(12) . . . . ?
C7 Ru3 C10 O10 134(12) . . . . ?
Ru1 Ru3 C10 O10 -142(12) . . . . ?
Ru2 Ru3 C10 O10 -125(12) . . . . ?
C21 P1 C11 C16 -138.0(2) . . . . ?
C20 P1 C11 C16 110.8(2) . . . . ?
Ru1 P1 C11 C16 -9.2(2) . . . . ?
C21 P1 C11 C12 46.2(2) . . . . ?
C20 P1 C11 C12 -65.0(2) . . . . ?
Ru1 P1 C11 C12 174.97(18) . . . . ?
C17 N1 C12 C13 3.7(5) . . . . ?
C17 N1 C12 C11 -179.0(3) . . . . ?
C16 C11 C12 N1 -177.3(3) . . . . ?
P1 C11 C12 N1 -1.5(4) . . . . ?
C16 C11 C12 C13 0.1(4) . . . . ?
P1 C11 C12 C13 175.9(2) . . . . ?
N1 C12 C13 C14 176.4(3) . . . . ?
C11 C12 C13 C14 -1.0(4) . . . . ?
C12 C13 C14 C15 1.4(5) . . . . ?
C13 C14 C15 C16 -0.9(5) . . . . ?
C14 C15 C16 C11 -0.1(5) . . . . ?
C12 C11 C16 C15 0.4(4) . . . . ?
P1 C11 C16 C15 -175.6(2) . . . . ?
C21 P1 C20 P2 86.49(17) . . . . ?
C11 P1 C20 P2 -165.14(15) . . . . ?
Ru1 P1 C20 P2 -39.98(16) . . . . ?
C31 P2 C20 P1 -106.51(16) . . . . ?
C41 P2 C20 P1 145.78(15) . . . . ?
Ru2 P2 C20 P1 23.01(17) . . . . ?
C20 P1 C21 C26 -16.5(3) . . . . ?
C11 P1 C21 C26 -120.6(2) . . . . ?
Ru1 P1 C21 C26 108.2(2) . . . . ?
C20 P1 C21 C22 166.5(2) . . . . ?
C11 P1 C21 C22 62.4(2) . . . . ?
Ru1 P1 C21 C22 -68.8(2) . . . . ?
C27 N2 C22 C23 -14.6(5) . . . . ?
C27 N2 C22 C21 165.6(3) . . . . ?
C26 C21 C22 N2 178.8(3) . . . . ?
P1 C21 C22 N2 -4.1(4) . . . . ?
C26 C21 C22 C23 -1.0(4) . . . . ?
P1 C21 C22 C23 176.1(2) . . . . ?
N2 C22 C23 C24 -178.7(3) . . . . ?
C21 C22 C23 C24 1.1(5) . . . . ?
C22 C23 C24 C25 -0.6(6) . . . . ?
C23 C24 C25 C26 -0.1(6) . . . . ?
C24 C25 C26 C21 0.3(5) . . . . ?
C22 C21 C26 C25 0.3(4) . . . . ?
P1 C21 C26 C25 -176.7(3) . . . . ?
C41 P2 C31 C36 -124.2(2) . . . . ?
C20 P2 C31 C36 128.4(2) . . . . ?
Ru2 P2 C31 C36 3.2(2) . . . . ?
C41 P2 C31 C32 61.1(2) . . . . ?
C20 P2 C31 C32 -46.2(2) . . . . ?
Ru2 P2 C31 C32 -171.47(18) . . . . ?
C37 N3 C32 C33 -0.4(4) . . . . ?
C37 N3 C32 C31 176.7(3) . . . . ?
C36 C31 C32 N3 177.2(2) . . . . ?
P2 C31 C32 N3 -8.1(4) . . . . ?
C36 C31 C32 C33 -5.6(4) . . . . ?
P2 C31 C32 C33 169.1(2) . . . . ?
N3 C32 C33 C34 -179.1(3) . . . . ?
C31 C32 C33 C34 3.7(4) . . . . ?
C32 C33 C34 C35 0.3(5) . . . . ?
C33 C34 C35 C36 -2.4(5) . . . . ?
C34 C35 C36 C31 0.5(5) . . . . ?
C32 C31 C36 C35 3.6(4) . . . . ?
P2 C31 C36 C35 -171.3(2) . . . . ?
C31 P2 C41 C46 -116.4(2) . . . . ?
C20 P2 C41 C46 -8.6(3) . . . . ?
Ru2 P2 C41 C46 113.0(2) . . . . ?
C31 P2 C41 C42 66.4(2) . . . . ?
C20 P2 C41 C42 174.2(2) . . . . ?
Ru2 P2 C41 C42 -64.2(2) . . . . ?
C47 N4 C42 C43 -9.4(4) . . . . ?
C47 N4 C42 C41 171.8(3) . . . . ?
C46 C41 C42 N4 177.9(3) . . . . ?
P2 C41 C42 N4 -4.8(3) . . . . ?
C46 C41 C42 C43 -0.9(4) . . . . ?
P2 C41 C42 C43 176.4(2) . . . . ?
N4 C42 C43 C44 -179.1(3) . . . . ?
C41 C42 C43 C44 -0.3(4) . . . . ?
C42 C43 C44 C45 1.8(5) . . . . ?
C43 C44 C45 C46 -1.9(5) . . . . ?
C44 C45 C46 C41 0.6(5) . . . . ?
C42 C41 C46 C45 0.8(4) . . . . ?
P2 C41 C46 C45 -176.5(3) . . . . ?
C1S C2S C3S C4S -148.7(19) . . . . ?
C2S C3S C4S C5S -160.8(18) . . . . ?
C6S C7S C8S C9S -172(3) . . . . ?
C7S C8S C9S C10S -149(3) . . . . ?
